data_4088870
loop_
_publ_author_name
'McCrea-Hendrick, Madison L.'
'Caputo, Christine A.'
'Linnera, Jarno'
'Vasko, Petra'
'Weinstein, Cory M.'
'Fettinger, James C.'
'Tuononen, Heikki M.'
'Power, Philip P.'

_publ_section_title
;
 Cleavage of Ge--Ge and Sn--Sn Triple Bonds in Heavy Group 14 Element
 Alkyne Analogues (EAriPr4)2 (E = Ge, Sn; AriPr4 =
 C6H3-2,6(C6H3-2,6-iPr2)2) by Reaction with Group 6 Carbonyls
;
_journal_issue 16
_journal_name_full Organometallics
_journal_page_first 2759
_journal_paper_doi 10.1021/acs.organomet.6b00519
_journal_volume 35
_journal_year 2016
_chemical_formula_moiety 'C68 H74 O8 Sn2 W2'
_chemical_formula_sum 'C68 H74 O8 Sn2 W2'
_chemical_formula_weight 1624.35
_space_group_crystal_system monoclinic
_space_group_IT_number 14
_space_group_name_Hall '-P 2ybc'
_space_group_name_H-M_alt 'P 1 21/c 1'
_atom_sites_solution_hydrogens geom
_audit_creation_method SHELXL-2014/7
_cell_angle_alpha 90
_cell_angle_beta 106.8197(8)
_cell_angle_gamma 90
_cell_formula_units_Z 2
_cell_length_a 14.1708(7)
_cell_length_b 11.6465(6)
_cell_length_c 20.0832(10)
_cell_measurement_reflns_used 9103
_cell_measurement_temperature 90(2)
_cell_measurement_theta_max 27.64
_cell_measurement_theta_min 2.35
_cell_volume 3172.7(3)
_computing_cell_refinement 'SAINT (7.68A) (Bruker, 2009)'
_computing_data_collection 'Apex2 (2010-11.3) (Bruker, 2010)'
_computing_data_reduction 'SAINT (7.68A) (Bruker, 2009)'
_computing_molecular_graphics 'Bruker SHELXTL'
_computing_publication_material 'Bruker SHELXTL'
_computing_structure_refinement 'SHELXL-2014/7 (Sheldrick, 2014)'
_computing_structure_solution 'SHELXS-97 (Sheldrick, 2008)'
_diffrn_ambient_temperature 90(2)
_diffrn_measured_fraction_theta_full 0.999
_diffrn_measured_fraction_theta_max 0.999
_diffrn_measurement_device_type 'Bruker APEX-II CCD'
_diffrn_measurement_method '\f and \w scans'
_diffrn_radiation_type MoK\a
_diffrn_radiation_wavelength 0.71073
_diffrn_reflns_av_unetI/netI 0.0460
_diffrn_reflns_Laue_measured_fraction_full 0.999
_diffrn_reflns_Laue_measured_fraction_max 0.999
_diffrn_reflns_limit_h_max 17
_diffrn_reflns_limit_h_min -18
_diffrn_reflns_limit_k_max 15
_diffrn_reflns_limit_k_min 0
_diffrn_reflns_limit_l_max 26
_diffrn_reflns_limit_l_min 0
_diffrn_reflns_number 7258
_diffrn_reflns_point_group_measured_fraction_full 0.999
_diffrn_reflns_point_group_measured_fraction_max 0.999
_diffrn_reflns_theta_full 25.242
_diffrn_reflns_theta_max 27.497
_diffrn_reflns_theta_min 2.305
_exptl_absorpt_coefficient_mu 4.445
_exptl_absorpt_correction_T_max 0.5892
_exptl_absorpt_correction_T_min 0.4028
_exptl_absorpt_correction_type multi-scan
_exptl_absorpt_process_details 'TWINABS V2008/4 (Sheldrick, 2008)'
_exptl_crystal_colour Green
_exptl_crystal_density_diffrn 1.700
_exptl_crystal_description Parallelepiped
_exptl_crystal_F_000 1588
_exptl_crystal_size_max 0.270
_exptl_crystal_size_mid 0.087
_exptl_crystal_size_min 0.062
_refine_diff_density_max 1.824
_refine_diff_density_min -1.141
_refine_diff_density_rms 0.150
_refine_ls_extinction_method none
_refine_ls_goodness_of_fit_ref 1.034
_refine_ls_hydrogen_treatment constr
_refine_ls_matrix_type full
_refine_ls_number_parameters 370
_refine_ls_number_reflns 7258
_refine_ls_number_restraints 0
_refine_ls_restrained_S_all 1.034
_refine_ls_R_factor_all 0.0449
_refine_ls_R_factor_gt 0.0330
_refine_ls_shift/su_max 0.003
_refine_ls_shift/su_mean 0.000
_refine_ls_structure_factor_coef Fsqd
_refine_ls_weighting_details 'w=1/[\s^2^(Fo^2^)+(0.0301P)^2^+3.9684P] where P=(Fo^2^+2Fc^2^)/3'
_refine_ls_weighting_scheme calc
_refine_ls_wR_factor_gt 0.0643
_refine_ls_wR_factor_ref 0.0686
_reflns_Friedel_coverage 0.000
_reflns_number_gt 6231
_reflns_number_total 7258
_reflns_threshold_expression 'I > 2\s(I)'
_cod_data_source_file om6b00519_si_001.cif
_cod_data_source_block CC54TW51
_cod_depositor_comments
;
The following automatic conversions were performed:

data item '_exptl_absorpt_correction_type' value 'Multi_scan' was
changed to 'multi-scan' in accordance with the
/home/saulius/struct/COD-crude-data/automatic-downloads/DataCite-retrospective/ACS/depositions/lib/dictionaries/cif_core.dic
dictionary named 'cif_core.dic' version 2.4.2 last updated on
2011-04-26.

Automatic conversion script
Id: cif_fix_values 6909 2019-04-08 15:41:33Z antanas 
;
_cod_original_sg_symbol_H-M 'P 21/c'
_cod_database_code 4088870
_shelx_shelxl_version_number 2014/7
_shelx_space_group_comment
; 
The symmetry employed for this shelxl refinement is uniquely defined 
by the following loop, which should always be used as a source of 
symmetry information in preference to the above space-group names. 
They are only intended as comments. 
;
_shelx_estimated_absorpt_t_min 0.380
_shelx_estimated_absorpt_t_max 0.770

loop_
_space_group_symop_operation_xyz
'x, y, z'
'-x, y+1/2, -z+1/2'
'-x, -y, -z'
'x, -y-1/2, z-1/2'

loop_
_atom_site_label
_atom_site_type_symbol
_atom_site_fract_x
_atom_site_fract_y
_atom_site_fract_z
_atom_site_U_iso_or_equiv
_atom_site_adp_type
_atom_site_occupancy
_atom_site_site_symmetry_order
_atom_site_calc_flag
_atom_site_refinement_flags_posn
_atom_site_refinement_flags_adp
W1 W 0.94597(2) 1.00315(2) 1.06241(2) 0.01418(5) Uani 1 1 d . .
Sn1 Sn 0.86438(2) 0.94745(3) 0.92455(2) 0.01435(8) Uani 1 1 d . .
C1 C 0.9557(4) 1.0366(5) 1.1607(3) 0.0261(13) Uani 1 1 d . .
O1 O 0.9538(4) 1.0561(4) 1.2164(2) 0.0422(12) Uani 1 1 d . .
C2 C 0.8070(4) 0.9648(4) 1.0544(3) 0.0188(11) Uani 1 1 d . .
O2 O 0.7268(3) 0.9432(4) 1.0532(2) 0.0324(10) Uani 1 1 d . .
C3 C 0.9888(4) 0.8366(5) 1.0870(3) 0.0191(11) Uani 1 1 d . .
O3 O 1.0120(3) 0.7447(3) 1.1037(2) 0.0299(10) Uani 1 1 d . .
C4 C 0.9139(4) 1.1729(5) 1.0421(3) 0.0193(11) Uani 1 1 d . .
O4 O 0.8966(3) 1.2689(3) 1.0325(2) 0.0310(10) Uani 1 1 d . .
C5 C 0.7159(3) 0.8999(4) 0.8715(3) 0.0139(10) Uani 1 1 d . .
C6 C 0.6470(4) 0.9849(4) 0.8402(3) 0.0167(11) Uani 1 1 d . .
C7 C 0.5515(4) 0.9512(5) 0.8040(3) 0.0225(12) Uani 1 1 d . .
H7 H 0.5040 1.0077 0.7827 0.027 Uiso 1 1 calc R U
C8 C 0.5251(4) 0.8363(5) 0.7987(3) 0.0247(13) Uani 1 1 d . .
H8 H 0.4599 0.8146 0.7737 0.030 Uiso 1 1 calc R U
C9 C 0.5933(4) 0.7527(5) 0.8298(3) 0.0209(12) Uani 1 1 d . .
H9 H 0.5739 0.6744 0.8268 0.025 Uiso 1 1 calc R U
C10 C 0.6897(4) 0.7824(5) 0.8654(3) 0.0167(11) Uani 1 1 d . .
C11 C 0.6755(3) 1.1092(5) 0.8440(3) 0.0165(11) Uani 1 1 d . .
C12 C 0.6513(4) 1.1817(5) 0.8937(3) 0.0206(12) Uani 1 1 d . .
C13 C 0.6729(4) 1.2980(5) 0.8922(3) 0.0261(13) Uani 1 1 d . .
H13 H 0.6572 1.3483 0.9247 0.031 Uiso 1 1 calc R U
C14 C 0.7167(4) 1.3421(5) 0.8447(3) 0.0291(14) Uani 1 1 d . .
H14 H 0.7298 1.4220 0.8444 0.035 Uiso 1 1 calc R U
C15 C 0.7412(4) 1.2711(5) 0.7982(3) 0.0267(13) Uani 1 1 d . .
H15 H 0.7729 1.3027 0.7667 0.032 Uiso 1 1 calc R U
C16 C 0.7210(4) 1.1538(5) 0.7954(3) 0.0187(11) Uani 1 1 d . .
C17 C 0.5983(4) 1.1368(5) 0.9440(3) 0.0254(13) Uani 1 1 d . .
H17 H 0.6098 1.0521 0.9492 0.030 Uiso 1 1 calc R U
C18 C 0.6344(4) 1.1914(5) 1.0164(3) 0.0303(14) Uani 1 1 d . .
H18A H 0.7061 1.1827 1.0344 0.045 Uiso 1 1 calc R U
H18B H 0.6028 1.1533 1.0478 0.045 Uiso 1 1 calc R U
H18C H 0.6175 1.2732 1.0132 0.045 Uiso 1 1 calc R U
C19 C 0.4868(5) 1.1574(7) 0.9148(4) 0.049(2) Uani 1 1 d . .
H19A H 0.4745 1.2390 0.9037 0.074 Uiso 1 1 calc R U
H19B H 0.4540 1.1348 0.9496 0.074 Uiso 1 1 calc R U
H19C H 0.4608 1.1116 0.8725 0.074 Uiso 1 1 calc R U
C20 C 0.7400(4) 1.0808(5) 0.7383(3) 0.0231(12) Uani 1 1 d . .
H20 H 0.7497 1.0000 0.7557 0.028 Uiso 1 1 calc R U
C21 C 0.8312(4) 1.1150(6) 0.7174(4) 0.0365(16) Uani 1 1 d . .
H21A H 0.8190 1.1881 0.6922 0.055 Uiso 1 1 calc R U
H21B H 0.8460 1.0555 0.6875 0.055 Uiso 1 1 calc R U
H21C H 0.8873 1.1236 0.7593 0.055 Uiso 1 1 calc R U
C22 C 0.6486(4) 1.0822(6) 0.6739(3) 0.0346(15) Uani 1 1 d . .
H22A H 0.5908 1.0559 0.6872 0.052 Uiso 1 1 calc R U
H22B H 0.6597 1.0312 0.6382 0.052 Uiso 1 1 calc R U
H22C H 0.6371 1.1606 0.6555 0.052 Uiso 1 1 calc R U
C23 C 0.7649(4) 0.6910(4) 0.8942(3) 0.0160(10) Uani 1 1 d . .
C24 C 0.8259(4) 0.6564(4) 0.8537(3) 0.0187(11) Uani 1 1 d . .
C25 C 0.8935(4) 0.5669(5) 0.8791(3) 0.0249(13) Uani 1 1 d . .
H25 H 0.9370 0.5439 0.8533 0.030 Uiso 1 1 calc R U
C26 C 0.8974(4) 0.5124(5) 0.9403(3) 0.0250(12) Uani 1 1 d . .
H26 H 0.9423 0.4508 0.9560 0.030 Uiso 1 1 calc R U
C27 C 0.8366(4) 0.5466(5) 0.9793(3) 0.0224(11) Uani 1 1 d . .
H27 H 0.8406 0.5085 1.0219 0.027 Uiso 1 1 calc R U
C28 C 0.7691(4) 0.6363(4) 0.9573(3) 0.0182(11) Uani 1 1 d . .
C29 C 0.8126(5) 0.7008(5) 0.7812(3) 0.0279(13) Uani 1 1 d . .
H29 H 0.7782 0.7767 0.7767 0.034 Uiso 1 1 calc R U
C30 C 0.7469(4) 0.6186(6) 0.7299(3) 0.0370(16) Uani 1 1 d . .
H30A H 0.7773 0.5422 0.7355 0.055 Uiso 1 1 calc R U
H30B H 0.7386 0.6460 0.6824 0.055 Uiso 1 1 calc R U
H30C H 0.6824 0.6142 0.7385 0.055 Uiso 1 1 calc R U
C31 C 0.9100(5) 0.7182(6) 0.7645(4) 0.0394(17) Uani 1 1 d . .
H31A H 0.9555 0.7614 0.8023 0.059 Uiso 1 1 calc R U
H31B H 0.8982 0.7611 0.7209 0.059 Uiso 1 1 calc R U
H31C H 0.9388 0.6433 0.7597 0.059 Uiso 1 1 calc R U
C32 C 0.6988(4) 0.6673(5) 0.9992(3) 0.0201(12) Uani 1 1 d . .
H32 H 0.6709 0.7451 0.9842 0.024 Uiso 1 1 calc R U
C33 C 0.7503(4) 0.6707(5) 1.0776(3) 0.0244(12) Uani 1 1 d . .
H33A H 0.7732 0.5935 1.0940 0.037 Uiso 1 1 calc R U
H33B H 0.7039 0.6979 1.1020 0.037 Uiso 1 1 calc R U
H33C H 0.8069 0.7230 1.0870 0.037 Uiso 1 1 calc R U
C34 C 0.6132(4) 0.5810(5) 0.9849(3) 0.0261(13) Uani 1 1 d . .
H34A H 0.6392 0.5043 0.9999 0.039 Uiso 1 1 calc R U
H34B H 0.5787 0.5799 0.9350 0.039 Uiso 1 1 calc R U
H34C H 0.5673 0.6039 1.0107 0.039 Uiso 1 1 calc R U

loop_
_atom_site_aniso_label
_atom_site_aniso_U_11
_atom_site_aniso_U_22
_atom_site_aniso_U_33
_atom_site_aniso_U_23
_atom_site_aniso_U_13
_atom_site_aniso_U_12
W1 0.01250(8) 0.01414(9) 0.01564(9) 0.00019(10) 0.00366(7) -0.00162(9)
Sn1 0.01150(14) 0.01390(17) 0.01650(17) 0.00025(15) 0.00225(13) -0.00122(14)
C1 0.028(3) 0.027(3) 0.025(3) 0.000(2) 0.011(3) -0.009(2)
O1 0.065(3) 0.039(3) 0.027(2) -0.008(2) 0.021(2) -0.019(3)
C2 0.024(3) 0.015(3) 0.017(3) -0.003(2) 0.006(2) 0.000(2)
O2 0.0174(19) 0.031(2) 0.051(3) 0.000(2) 0.0131(19) 0.0017(18)
C3 0.013(2) 0.018(3) 0.025(3) 0.000(2) 0.005(2) 0.002(2)
O3 0.029(2) 0.022(2) 0.038(3) 0.0073(19) 0.0091(19) 0.0044(18)
C4 0.016(2) 0.018(3) 0.025(3) -0.002(2) 0.008(2) -0.004(2)
O4 0.030(2) 0.020(2) 0.041(3) 0.0023(19) 0.007(2) 0.0010(18)
C5 0.013(2) 0.015(3) 0.014(3) 0.003(2) 0.0034(19) 0.001(2)
C6 0.016(2) 0.013(3) 0.021(2) -0.004(2) 0.005(2) -0.001(2)
C7 0.017(2) 0.019(3) 0.027(3) 0.000(2) -0.001(2) -0.001(2)
C8 0.014(2) 0.021(3) 0.031(3) 0.001(2) -0.005(2) -0.004(2)
C9 0.019(3) 0.013(3) 0.028(3) 0.005(2) 0.003(2) -0.003(2)
C10 0.017(2) 0.018(3) 0.014(3) -0.003(2) 0.004(2) -0.003(2)
C11 0.011(2) 0.014(3) 0.021(3) -0.003(2) -0.002(2) -0.001(2)
C12 0.014(2) 0.021(3) 0.023(3) -0.002(2) -0.001(2) 0.004(2)
C13 0.027(3) 0.016(3) 0.029(3) -0.008(2) -0.003(3) 0.004(2)
C14 0.034(3) 0.018(3) 0.025(3) -0.002(3) -0.008(3) -0.001(3)
C15 0.022(3) 0.021(3) 0.032(3) 0.008(3) 0.001(3) -0.002(2)
C16 0.012(2) 0.017(3) 0.025(3) 0.002(2) 0.003(2) -0.001(2)
C17 0.021(3) 0.031(3) 0.024(3) -0.007(3) 0.006(2) 0.001(2)
C18 0.035(3) 0.031(3) 0.028(3) -0.004(3) 0.014(3) 0.003(3)
C19 0.025(3) 0.074(6) 0.047(5) -0.016(4) 0.008(3) 0.000(3)
C20 0.022(3) 0.024(3) 0.022(3) 0.005(2) 0.005(2) 0.002(2)
C21 0.028(3) 0.044(4) 0.039(4) -0.001(3) 0.013(3) -0.005(3)
C22 0.029(3) 0.042(4) 0.029(3) -0.009(3) 0.001(3) 0.008(3)
C23 0.016(2) 0.008(2) 0.022(3) -0.002(2) 0.002(2) -0.0025(19)
C24 0.020(3) 0.011(3) 0.025(3) -0.002(2) 0.007(2) 0.001(2)
C25 0.021(3) 0.021(3) 0.032(3) -0.006(3) 0.007(2) -0.001(2)
C26 0.022(2) 0.015(3) 0.033(3) -0.001(3) 0.000(2) 0.007(2)
C27 0.030(3) 0.015(3) 0.020(3) 0.000(2) 0.003(2) 0.004(2)
C28 0.022(3) 0.014(3) 0.018(3) -0.001(2) 0.005(2) -0.001(2)
C29 0.040(3) 0.023(3) 0.028(3) 0.000(3) 0.020(3) 0.004(3)
C30 0.030(3) 0.054(4) 0.026(3) 0.006(3) 0.006(3) 0.001(3)
C31 0.052(4) 0.036(4) 0.039(4) -0.015(3) 0.026(4) -0.020(3)
C32 0.024(3) 0.017(3) 0.018(3) -0.001(2) 0.004(2) 0.002(2)
C33 0.032(3) 0.022(3) 0.020(3) -0.004(2) 0.010(3) -0.006(2)
C34 0.028(3) 0.026(3) 0.025(3) -0.006(2) 0.008(3) -0.005(2)

loop_
_atom_type_symbol
_atom_type_description
_atom_type_scat_dispersion_real
_atom_type_scat_dispersion_imag
_atom_type_scat_source
C C 0.0033 0.0016 'International Tables Vol C Tables 4.2.6.8 and 6.1.1.4'
H H 0.0000 0.0000 'International Tables Vol C Tables 4.2.6.8 and 6.1.1.4'
Sn Sn -0.6537 1.4246 'International Tables Vol C Tables 4.2.6.8 and 6.1.1.4'
W W -0.8490 6.8722 'International Tables Vol C Tables 4.2.6.8 and 6.1.1.4'
O O 0.0106 0.0060 'International Tables Vol C Tables 4.2.6.8 and 6.1.1.4'

loop_
_geom_angle_atom_site_label_1
_geom_angle_atom_site_label_2
_geom_angle_atom_site_label_3
_geom_angle
_geom_angle_site_symmetry_1
_geom_angle_site_symmetry_3
C1 W1 C2 84.6(2) . .
C1 W1 C4 87.5(2) . .
C2 W1 C4 92.5(2) . .
C1 W1 C3 90.9(2) . .
C2 W1 C3 91.4(2) . .
C4 W1 C3 175.6(2) . .
C1 W1 Sn1 94.69(16) . 3_777
C2 W1 Sn1 178.89(16) . 3_777
C4 W1 Sn1 88.31(14) . 3_777
C3 W1 Sn1 87.76(14) . 3_777
C1 W1 Sn1 159.81(17) . .
C2 W1 Sn1 75.33(15) . .
C4 W1 Sn1 91.32(15) . .
C3 W1 Sn1 91.62(16) . .
Sn1 W1 Sn1 105.418(11) 3_777 .
C5 Sn1 W1 156.44(13) . 3_777
C5 Sn1 W1 128.96(13) . .
W1 Sn1 W1 74.582(11) 3_777 .
O1 C1 W1 174.9(5) . .
O2 C2 W1 176.6(5) . .
O3 C3 W1 176.8(5) . .
O4 C4 W1 178.3(5) . .
C6 C5 C10 120.8(5) . .
C6 C5 Sn1 119.8(4) . .
C10 C5 Sn1 119.3(4) . .
C7 C6 C5 118.7(5) . .
C7 C6 C11 120.3(5) . .
C5 C6 C11 121.0(4) . .
C8 C7 C6 120.7(5) . .
C8 C7 H7 119.6 . .
C6 C7 H7 119.6 . .
C7 C8 C9 120.4(5) . .
C7 C8 H8 119.8 . .
C9 C8 H8 119.8 . .
C8 C9 C10 120.7(5) . .
C8 C9 H9 119.7 . .
C10 C9 H9 119.7 . .
C9 C10 C5 118.6(5) . .
C9 C10 C23 120.3(5) . .
C5 C10 C23 121.0(4) . .
C16 C11 C12 121.1(5) . .
C16 C11 C6 119.3(5) . .
C12 C11 C6 119.5(5) . .
C13 C12 C11 117.6(5) . .
C13 C12 C17 120.4(5) . .
C11 C12 C17 122.0(5) . .
C14 C13 C12 121.6(5) . .
C14 C13 H13 119.2 . .
C12 C13 H13 119.2 . .
C15 C14 C13 120.2(6) . .
C15 C14 H14 119.9 . .
C13 C14 H14 119.9 . .
C14 C15 C16 122.1(6) . .
C14 C15 H15 119.0 . .
C16 C15 H15 119.0 . .
C15 C16 C11 117.5(5) . .
C15 C16 C20 120.1(5) . .
C11 C16 C20 122.2(5) . .
C12 C17 C18 113.3(5) . .
C12 C17 C19 110.1(5) . .
C18 C17 C19 108.7(5) . .
C12 C17 H17 108.2 . .
C18 C17 H17 108.2 . .
C19 C17 H17 108.2 . .
C17 C18 H18A 109.5 . .
C17 C18 H18B 109.5 . .
H18A C18 H18B 109.5 . .
C17 C18 H18C 109.5 . .
H18A C18 H18C 109.5 . .
H18B C18 H18C 109.5 . .
C17 C19 H19A 109.5 . .
C17 C19 H19B 109.5 . .
H19A C19 H19B 109.5 . .
C17 C19 H19C 109.5 . .
H19A C19 H19C 109.5 . .
H19B C19 H19C 109.5 . .
C16 C20 C21 114.4(5) . .
C16 C20 C22 109.8(4) . .
C21 C20 C22 109.9(5) . .
C16 C20 H20 107.5 . .
C21 C20 H20 107.5 . .
C22 C20 H20 107.5 . .
C20 C21 H21A 109.5 . .
C20 C21 H21B 109.5 . .
H21A C21 H21B 109.5 . .
C20 C21 H21C 109.5 . .
H21A C21 H21C 109.5 . .
H21B C21 H21C 109.5 . .
C20 C22 H22A 109.5 . .
C20 C22 H22B 109.5 . .
H22A C22 H22B 109.5 . .
C20 C22 H22C 109.5 . .
H22A C22 H22C 109.5 . .
H22B C22 H22C 109.5 . .
C28 C23 C24 121.3(5) . .
C28 C23 C10 120.6(5) . .
C24 C23 C10 117.9(5) . .
C23 C24 C25 118.0(5) . .
C23 C24 C29 122.3(5) . .
C25 C24 C29 119.2(5) . .
C26 C25 C24 121.0(5) . .
C26 C25 H25 119.5 . .
C24 C25 H25 119.5 . .
C25 C26 C27 120.4(5) . .
C25 C26 H26 119.8 . .
C27 C26 H26 119.8 . .
C26 C27 C28 121.2(5) . .
C26 C27 H27 119.4 . .
C28 C27 H27 119.4 . .
C27 C28 C23 118.0(5) . .
C27 C28 C32 119.9(5) . .
C23 C28 C32 121.9(5) . .
C24 C29 C30 108.8(5) . .
C24 C29 C31 112.9(5) . .
C30 C29 C31 110.6(5) . .
C24 C29 H29 108.1 . .
C30 C29 H29 108.1 . .
C31 C29 H29 108.1 . .
C29 C30 H30A 109.5 . .
C29 C30 H30B 109.5 . .
H30A C30 H30B 109.5 . .
C29 C30 H30C 109.5 . .
H30A C30 H30C 109.5 . .
H30B C30 H30C 109.5 . .
C29 C31 H31A 109.5 . .
C29 C31 H31B 109.5 . .
H31A C31 H31B 109.5 . .
C29 C31 H31C 109.5 . .
H31A C31 H31C 109.5 . .
H31B C31 H31C 109.5 . .
C28 C32 C33 112.4(4) . .
C28 C32 C34 110.4(4) . .
C33 C32 C34 108.9(5) . .
C28 C32 H32 108.3 . .
C33 C32 H32 108.3 . .
C34 C32 H32 108.3 . .
C32 C33 H33A 109.5 . .
C32 C33 H33B 109.5 . .
H33A C33 H33B 109.5 . .
C32 C33 H33C 109.5 . .
H33A C33 H33C 109.5 . .
H33B C33 H33C 109.5 . .
C32 C34 H34A 109.5 . .
C32 C34 H34B 109.5 . .
H34A C34 H34B 109.5 . .
C32 C34 H34C 109.5 . .
H34A C34 H34C 109.5 . .
H34B C34 H34C 109.5 . .

loop_
_geom_bond_atom_site_label_1
_geom_bond_atom_site_label_2
_geom_bond_distance
_geom_bond_site_symmetry_2
W1 C1 1.978(6) .
W1 C2 1.980(5) .
W1 C4 2.043(6) .
W1 C3 2.049(6) .
W1 Sn1 2.6861(4) 3_777
W1 Sn1 2.7514(4) .
Sn1 C5 2.138(5) .
Sn1 W1 2.6861(4) 3_777
C1 O1 1.149(7) .
C2 O2 1.158(6) .
C3 O3 1.142(6) .
C4 O4 1.149(6) .
C5 C6 1.405(7) .
C5 C10 1.414(7) .
C6 C7 1.395(7) .
C6 C11 1.499(7) .
C7 C8 1.386(8) .
C7 H7 0.9500 .
C8 C9 1.386(7) .
C8 H8 0.9500 .
C9 C10 1.390(7) .
C9 H9 0.9500 .
C10 C23 1.498(7) .
C11 C16 1.415(7) .
C11 C12 1.424(7) .
C12 C13 1.392(8) .
C12 C17 1.515(8) .
C13 C14 1.378(9) .
C13 H13 0.9500 .
C14 C15 1.365(8) .
C14 H14 0.9500 .
C15 C16 1.394(7) .
C15 H15 0.9500 .
C16 C20 1.512(8) .
C17 C18 1.533(8) .
C17 C19 1.537(8) .
C17 H17 1.0000 .
C18 H18A 0.9800 .
C18 H18B 0.9800 .
C18 H18C 0.9800 .
C19 H19A 0.9800 .
C19 H19B 0.9800 .
C19 H19C 0.9800 .
C20 C21 1.523(8) .
C20 C22 1.543(8) .
C20 H20 1.0000 .
C21 H21A 0.9800 .
C21 H21B 0.9800 .
C21 H21C 0.9800 .
C22 H22A 0.9800 .
C22 H22B 0.9800 .
C22 H22C 0.9800 .
C23 C28 1.405(7) .
C23 C24 1.407(7) .
C24 C25 1.407(7) .
C24 C29 1.504(8) .
C25 C26 1.371(8) .
C25 H25 0.9500 .
C26 C27 1.381(8) .
C26 H26 0.9500 .
C27 C28 1.399(7) .
C27 H27 0.9500 .
C28 C32 1.521(7) .
C29 C30 1.513(9) .
C29 C31 1.525(8) .
C29 H29 1.0000 .
C30 H30A 0.9800 .
C30 H30B 0.9800 .
C30 H30C 0.9800 .
C31 H31A 0.9800 .
C31 H31B 0.9800 .
C31 H31C 0.9800 .
C32 C33 1.534(7) .
C32 C34 1.537(7) .
C32 H32 1.0000 .
C33 H33A 0.9800 .
C33 H33B 0.9800 .
C33 H33C 0.9800 .
C34 H34A 0.9800 .
C34 H34B 0.9800 .
C34 H34C 0.9800 .

loop_
_geom_torsion_atom_site_label_1
_geom_torsion_atom_site_label_2
_geom_torsion_atom_site_label_3
_geom_torsion_atom_site_label_4
_geom_torsion
C10 C5 C6 C7 1.2(7)
Sn1 C5 C6 C7 177.9(4)
C10 C5 C6 C11 -177.5(5)
Sn1 C5 C6 C11 -0.7(7)
C5 C6 C7 C8 -0.2(8)
C11 C6 C7 C8 178.4(5)
C6 C7 C8 C9 0.4(9)
C7 C8 C9 C10 -1.5(9)
C8 C9 C10 C5 2.4(8)
C8 C9 C10 C23 -175.3(5)
C6 C5 C10 C9 -2.2(8)
Sn1 C5 C10 C9 -179.0(4)
C6 C5 C10 C23 175.4(5)
Sn1 C5 C10 C23 -1.4(6)
C7 C6 C11 C16 -94.8(6)
C5 C6 C11 C16 83.8(6)
C7 C6 C11 C12 81.5(7)
C5 C6 C11 C12 -99.9(6)
C16 C11 C12 C13 0.7(7)
C6 C11 C12 C13 -175.6(5)
C16 C11 C12 C17 177.1(5)
C6 C11 C12 C17 0.8(7)
C11 C12 C13 C14 -0.3(8)
C17 C12 C13 C14 -176.8(5)
C12 C13 C14 C15 -0.9(9)
C13 C14 C15 C16 1.8(9)
C14 C15 C16 C11 -1.4(8)
C14 C15 C16 C20 173.8(5)
C12 C11 C16 C15 0.1(7)
C6 C11 C16 C15 176.4(5)
C12 C11 C16 C20 -174.9(5)
C6 C11 C16 C20 1.4(7)
C13 C12 C17 C18 -41.0(7)
C11 C12 C17 C18 142.7(5)
C13 C12 C17 C19 81.1(7)
C11 C12 C17 C19 -95.3(6)
C15 C16 C20 C21 36.5(7)
C11 C16 C20 C21 -148.6(5)
C15 C16 C20 C22 -87.6(6)
C11 C16 C20 C22 87.3(6)
C9 C10 C23 C28 -80.1(7)
C5 C10 C23 C28 102.3(6)
C9 C10 C23 C24 95.5(6)
C5 C10 C23 C24 -82.1(6)
C28 C23 C24 C25 -1.5(8)
C10 C23 C24 C25 -177.1(5)
C28 C23 C24 C29 170.5(5)
C10 C23 C24 C29 -5.1(8)
C23 C24 C25 C26 2.1(8)
C29 C24 C25 C26 -170.2(5)
C24 C25 C26 C27 -1.6(9)
C25 C26 C27 C28 0.6(9)
C26 C27 C28 C23 0.0(8)
C26 C27 C28 C32 176.4(5)
C24 C23 C28 C27 0.5(8)
C10 C23 C28 C27 176.0(5)
C24 C23 C28 C32 -175.8(5)
C10 C23 C28 C32 -0.3(7)
C23 C24 C29 C30 -93.1(6)
C25 C24 C29 C30 78.9(6)
C23 C24 C29 C31 143.8(5)
C25 C24 C29 C31 -44.3(7)
C27 C28 C32 C33 44.2(7)
C23 C28 C32 C33 -139.6(5)
C27 C28 C32 C34 -77.7(6)
C23 C28 C32 C34 98.6(6)
